data_4339357
loop_
_publ_author_name
'G\'omora-Figueroa, A Paulina'
'Jancik, Vojtech'
'Cea-Olivares, Raymundo'
'Toscano, Rub\'en A'

_publ_section_title
;
 An unknown coordination mode of the phosphite unit and a carbon-free
 heterocycle in two different heterobimetallic alumophosphites.
;
_journal_issue 25
_journal_name_full 'Inorganic chemistry'
_journal_page_first 10749
_journal_page_last 10753
_journal_paper_doi 10.1021/ic701614c
_journal_volume 46
_journal_year 2007
_chemical_formula_moiety 'C66 H102 Al2 Li2 N4 O6 P2 S2'
_chemical_formula_sum 'C66 H102 Al2 Li2 N4 O6 P2 S2'
_chemical_formula_weight 1241.42
_chemical_name_systematic
;
 ?
;
_space_group_IT_number 15
_symmetry_cell_setting monoclinic
_symmetry_space_group_name_Hall '-C 2yc'
_symmetry_space_group_name_H-M 'C 1 2/c 1'
_atom_sites_solution_hydrogens geom
_atom_sites_solution_primary direct
_atom_sites_solution_secondary difmap
_audit_creation_method SHELXL-97
_cell_angle_alpha 90.00
_cell_angle_beta 110.82(3)
_cell_angle_gamma 90.00
_cell_formula_units_Z 4
_cell_length_a 27.446(5)
_cell_length_b 16.854(3)
_cell_length_c 16.243(3)
_cell_measurement_reflns_used 8084
_cell_measurement_temperature 173(2)
_cell_measurement_theta_max 25.24
_cell_measurement_theta_min 2.42
_cell_volume 7023(3)
_computing_cell_refinement 'Bruker AXS SAINT (v 7.01A, Bruker 2003)'
_computing_data_collection 'SMART V 5.625 (Bruker, 1999)'
_computing_data_reduction 'Bruker AXS SAINT (v 7.01A, Bruker 2003)'
_computing_molecular_graphics 'Bruker AXS SHELXTL (v 6.12)'
_computing_publication_material 'SHELXL-97 (Sheldrick, 1997)'
_computing_structure_refinement 'SHELXL-97 (Sheldrick, 1997)'
_computing_structure_solution 'SHELXS-97 (Sheldrick, 1990)'
_diffrn_ambient_temperature 173(2)
_diffrn_detector_area_resol_mean 0.661
_diffrn_measured_fraction_theta_full 0.998
_diffrn_measured_fraction_theta_max 0.998
_diffrn_measurement_device_type 'Bruker Smart Apex CCD diffractometer'
_diffrn_measurement_method 'omega scan'
_diffrn_radiation_monochromator graphite
_diffrn_radiation_source 'fine-focus sealed tube'
_diffrn_radiation_type MoK\a
_diffrn_radiation_wavelength 0.71073
_diffrn_reflns_av_R_equivalents 0.0622
_diffrn_reflns_av_sigmaI/netI 0.0539
_diffrn_reflns_limit_h_max 32
_diffrn_reflns_limit_h_min -32
_diffrn_reflns_limit_k_max 20
_diffrn_reflns_limit_k_min -20
_diffrn_reflns_limit_l_max 19
_diffrn_reflns_limit_l_min -19
_diffrn_reflns_number 30949
_diffrn_reflns_theta_full 25.03
_diffrn_reflns_theta_max 25.03
_diffrn_reflns_theta_min 1.45
_exptl_absorpt_coefficient_mu 0.196
_exptl_absorpt_correction_T_max 0.9845
_exptl_absorpt_correction_T_min 0.9497
_exptl_absorpt_correction_type multi-scan
_exptl_absorpt_process_details 'Sadabs, Sheldrick 1996'
_exptl_crystal_colour colorless
_exptl_crystal_density_diffrn 1.174
_exptl_crystal_density_method 'not measured'
_exptl_crystal_description prism
_exptl_crystal_F_000 2672
_exptl_crystal_size_max 0.27
_exptl_crystal_size_mid 0.12
_exptl_crystal_size_min 0.09
_refine_diff_density_max 0.268
_refine_diff_density_min -0.206
_refine_diff_density_rms 0.050
_refine_ls_extinction_method none
_refine_ls_goodness_of_fit_ref 1.041
_refine_ls_hydrogen_treatment mixed
_refine_ls_matrix_type full
_refine_ls_number_parameters 394
_refine_ls_number_reflns 6191
_refine_ls_number_restraints 0
_refine_ls_restrained_S_all 1.041
_refine_ls_R_factor_all 0.0751
_refine_ls_R_factor_gt 0.0512
_refine_ls_shift/su_max 0.001
_refine_ls_shift/su_mean 0.000
_refine_ls_structure_factor_coef Fsqd
_refine_ls_weighting_details 'calc w=1/[\s^2^(Fo^2^)+(0.0557P)^2^+5.3349P] where P=(Fo^2^+2Fc^2^)/3'
_refine_ls_weighting_scheme calc
_refine_ls_wR_factor_gt 0.1164
_refine_ls_wR_factor_ref 0.1271
_reflns_number_gt 4627
_reflns_number_total 6191
_reflns_threshold_expression >2sigma(I)
_cod_data_source_file ic701614c-file008.cif
_cod_data_source_block Compound2
_cod_depositor_comments
;
The following automatic conversions were performed:

'_symmetry_cell_setting' value 'Monoclinic' changed to 'monoclinic'
according to
/usr/data/users/saulius/automatic-downloads/retrospective/ACS/lib/dictionaries/cif_core.dic
dictionary named 'cif_core.dic' version 2.4.2 from 2011-04-26.

Automatic conversion script
Id: cif_fix_values 2281 2013-09-26 08:29:07Z andrius 
;
_cod_original_sg_symbol_Hall -C2yc
_cod_original_sg_symbol_H-M C2/c
_cod_database_code 4339357

loop_
_symmetry_equiv_pos_as_xyz
'x, y, z'
'-x, y, -z+1/2'
'x+1/2, y+1/2, z'
'-x+1/2, y+1/2, -z+1/2'
'-x, -y, -z'
'x, -y, z-1/2'
'-x+1/2, -y+1/2, -z'
'x+1/2, -y+1/2, z-1/2'

loop_
_atom_site_label
_atom_site_type_symbol
_atom_site_fract_x
_atom_site_fract_y
_atom_site_fract_z
_atom_site_U_iso_or_equiv
_atom_site_adp_type
_atom_site_occupancy
_atom_site_symmetry_multiplicity
_atom_site_calc_flag
_atom_site_refinement_flags
_atom_site_disorder_assembly
_atom_site_disorder_group
P1 P 0.87312(3) 0.39275(4) 0.01476(5) 0.0404(2) Uani 1 1 d . . .
S1 S 0.78425(3) 0.20071(4) -0.07124(5) 0.03836(19) Uani 1 1 d . . .
Al1 Al 0.84430(3) 0.24654(4) -0.11166(5) 0.02653(18) Uani 1 1 d . . .
O1 O 0.87573(6) 0.33292(9) -0.05681(11) 0.0323(4) Uani 1 1 d . . .
N1 N 0.82702(8) 0.27020(12) -0.23347(13) 0.0294(5) Uani 1 1 d . . .
C1 C 0.93262(11) 0.05963(16) -0.16229(18) 0.0433(7) Uani 1 1 d . . .
H1A H 0.9648 0.0679 -0.1116 0.065 Uiso 1 1 calc R . .
H1B H 0.9411 0.0525 -0.2156 0.065 Uiso 1 1 calc R . .
H1C H 0.9147 0.0122 -0.1525 0.065 Uiso 1 1 calc R . .
Li1 Li 0.78950(19) 0.3076(3) 0.0309(3) 0.0499(12) Uani 1 1 d . . .
O2 O 0.86690(8) 0.33512(12) 0.09257(13) 0.0477(5) Uani 1 1 d . . .
C2 C 0.89758(9) 0.13090(14) -0.17344(16) 0.0309(6) Uani 1 1 d . . .
N2 N 0.89847(7) 0.17295(11) -0.10313(12) 0.0257(4) Uani 1 1 d . . .
O3 O 0.81035(8) 0.41178(11) -0.01367(15) 0.0524(5) Uani 1 1 d . . .
C3 C 0.86519(11) 0.14912(16) -0.25870(17) 0.0368(6) Uani 1 1 d . . .
H3A H 0.8699(10) 0.1189(16) -0.2989(18) 0.044 Uiso 1 1 d . . .
C4 C 0.83598(9) 0.21847(15) -0.28814(16) 0.0323(6) Uani 1 1 d . . .
C5 C 0.81602(11) 0.23293(18) -0.38597(17) 0.0459(7) Uani 1 1 d . . .
H5A H 0.8098 0.2898 -0.3975 0.069 Uiso 0.50 1 calc PR A 1
H5B H 0.7833 0.2039 -0.4136 0.069 Uiso 0.50 1 calc PR A 1
H5C H 0.8419 0.2145 -0.4105 0.069 Uiso 0.50 1 calc PR A 1
H5D H 0.8135 0.1824 -0.4171 0.069 Uiso 0.50 1 d PR A 2
H5E H 0.8401 0.2683 -0.4007 0.069 Uiso 0.50 1 d PR A 2
H5F H 0.7815 0.2576 -0.4040 0.069 Uiso 0.50 1 d PR A 2
C6 C 0.80140(10) 0.34533(15) -0.26924(16) 0.0351(6) Uani 1 1 d . . .
C7 C 0.74700(10) 0.35112(16) -0.29608(17) 0.0383(6) Uani 1 1 d . . .
C8 C 0.72453(12) 0.42443(18) -0.32758(19) 0.0514(8) Uani 1 1 d . . .
H8A H 0.6878 0.4301 -0.3456 0.062 Uiso 1 1 calc R . .
C9 C 0.75392(13) 0.48856(19) -0.3333(2) 0.0592(9) Uani 1 1 d . . .
H9A H 0.7375 0.5377 -0.3555 0.071 Uiso 1 1 calc R . .
C10 C 0.80742(13) 0.48154(18) -0.3068(2) 0.0552(8) Uani 1 1 d . . .
H10A H 0.8276 0.5260 -0.3114 0.066 Uiso 1 1 calc R . .
C11 C 0.83235(11) 0.41001(16) -0.27323(19) 0.0433(7) Uani 1 1 d . . .
C12 C 0.89132(12) 0.40632(19) -0.2447(2) 0.0549(8) Uani 1 1 d . . .
H12A H 0.9028 0.3525 -0.2193 0.066 Uiso 1 1 calc R . .
C13 C 0.90874(13) 0.4174(2) -0.3236(2) 0.0672(10) Uani 1 1 d . . .
H13A H 0.9468 0.4135 -0.3039 0.101 Uiso 1 1 calc R . .
H13B H 0.8976 0.4697 -0.3499 0.101 Uiso 1 1 calc R . .
H13C H 0.8930 0.3761 -0.3674 0.101 Uiso 1 1 calc R . .
C14 C 0.91795(14) 0.4675(2) -0.1745(2) 0.0715(11) Uani 1 1 d . . .
H14A H 0.9097 0.4567 -0.1216 0.107 Uiso 1 1 calc R . .
H14B H 0.9055 0.5207 -0.1967 0.107 Uiso 1 1 calc R . .
H14C H 0.9558 0.4647 -0.1600 0.107 Uiso 1 1 calc R . .
C15 C 0.71216(10) 0.28254(18) -0.29307(18) 0.0431(7) Uani 1 1 d . . .
H15A H 0.7351 0.2373 -0.2628 0.052 Uiso 1 1 calc R . .
C16 C 0.67774(12) 0.3035(2) -0.2396(2) 0.0624(9) Uani 1 1 d . . .
H16A H 0.6997 0.3226 -0.1812 0.094 Uiso 1 1 calc R . .
H16B H 0.6586 0.2562 -0.2333 0.094 Uiso 1 1 calc R . .
H16C H 0.6530 0.3451 -0.2702 0.094 Uiso 1 1 calc R . .
C17 C 0.67796(13) 0.2544(2) -0.3852(2) 0.0601(9) Uani 1 1 d . . .
H17A H 0.7001 0.2403 -0.4188 0.090 Uiso 1 1 calc R . .
H17B H 0.6541 0.2970 -0.4157 0.090 Uiso 1 1 calc R . .
H17C H 0.6578 0.2078 -0.3801 0.090 Uiso 1 1 calc R . .
C18 C 0.94007(9) 0.15927(14) -0.01873(15) 0.0277(5) Uani 1 1 d . . .
C19 C 0.93480(9) 0.10170(14) 0.04007(16) 0.0287(5) Uani 1 1 d . . .
C20 C 0.97531(10) 0.09414(14) 0.12108(16) 0.0340(6) Uani 1 1 d . . .
H20A H 0.9721 0.0565 0.1624 0.041 Uiso 1 1 calc R . .
C21 C 1.01961(10) 0.13939(15) 0.14285(17) 0.0385(6) Uani 1 1 d . . .
H21A H 1.0468 0.1325 0.1983 0.046 Uiso 1 1 calc R . .
C22 C 1.02466(10) 0.19504(15) 0.08397(17) 0.0378(6) Uani 1 1 d . . .
H22A H 1.0556 0.2258 0.0989 0.045 Uiso 1 1 calc R . .
C23 C 0.98490(10) 0.20664(14) 0.00304(16) 0.0319(6) Uani 1 1 d . . .
C24 C 0.99228(10) 0.26891(15) -0.05968(18) 0.0391(6) Uani 1 1 d . . .
H24A H 0.9569 0.2843 -0.1010 0.047 Uiso 1 1 calc R . .
C25 C 1.01879(13) 0.34395(17) -0.0123(2) 0.0562(8) Uani 1 1 d . . .
H25A H 1.0190 0.3841 -0.0557 0.084 Uiso 1 1 calc R . .
H25B H 1.0547 0.3317 0.0254 0.084 Uiso 1 1 calc R . .
H25C H 0.9997 0.3643 0.0241 0.084 Uiso 1 1 calc R . .
C26 C 1.02201(15) 0.2352(2) -0.1147(2) 0.0649(10) Uani 1 1 d . . .
H26A H 1.0036 0.1885 -0.1470 0.097 Uiso 1 1 calc R . .
H26B H 1.0571 0.2198 -0.0760 0.097 Uiso 1 1 calc R . .
H26C H 1.0245 0.2755 -0.1566 0.097 Uiso 1 1 calc R . .
C27 C 0.88848(10) 0.04685(14) 0.02017(17) 0.0355(6) Uani 1 1 d . . .
H27A H 0.8634 0.0592 -0.0403 0.043 Uiso 1 1 calc R . .
C28 C 0.86051(12) 0.05806(18) 0.0853(2) 0.0511(8) Uani 1 1 d . . .
H28A H 0.8479 0.1128 0.0819 0.077 Uiso 1 1 calc R . .
H28B H 0.8847 0.0472 0.1451 0.077 Uiso 1 1 calc R . .
H28C H 0.8309 0.0214 0.0707 0.077 Uiso 1 1 calc R . .
C29 C 0.90520(12) -0.03990(16) 0.0220(2) 0.0523(8) Uani 1 1 d . . .
H29A H 0.9222 -0.0479 -0.0212 0.078 Uiso 1 1 calc R . .
H29B H 0.8745 -0.0742 0.0073 0.078 Uiso 1 1 calc R . .
H29C H 0.9296 -0.0532 0.0809 0.078 Uiso 1 1 calc R . .
C30 C 0.91278(13) 0.29424(18) 0.1481(2) 0.0540(8) Uani 1 1 d . . .
H30A H 0.9393 0.2934 0.1197 0.065 Uiso 1 1 calc R . .
H30B H 0.9039 0.2387 0.1569 0.065 Uiso 1 1 calc R . .
C31 C 0.93425(15) 0.3356(2) 0.2350(2) 0.0675(10) Uani 1 1 d . . .
H31A H 0.9623 0.3036 0.2758 0.101 Uiso 1 1 calc R . .
H31B H 0.9065 0.3427 0.2591 0.101 Uiso 1 1 calc R . .
H31C H 0.9480 0.3875 0.2271 0.101 Uiso 1 1 calc R . .
C32 C 0.78574(14) 0.4649(2) -0.0860(2) 0.0678(10) Uani 1 1 d . . .
H32A H 0.7495 0.4469 -0.1174 0.081 Uiso 1 1 calc R . .
H32B H 0.8045 0.4622 -0.1279 0.081 Uiso 1 1 calc R . .
C33 C 0.78488(18) 0.5467(2) -0.0583(3) 0.0974(15) Uani 1 1 d . . .
H33A H 0.7649 0.5791 -0.1092 0.146 Uiso 1 1 calc R . .
H33B H 0.8206 0.5669 -0.0334 0.146 Uiso 1 1 calc R . .
H33C H 0.7685 0.5493 -0.0136 0.146 Uiso 1 1 calc R . .

loop_
_atom_site_aniso_label
_atom_site_aniso_U_11
_atom_site_aniso_U_22
_atom_site_aniso_U_33
_atom_site_aniso_U_23
_atom_site_aniso_U_13
_atom_site_aniso_U_12
P1 0.0465(4) 0.0342(4) 0.0445(4) -0.0111(3) 0.0211(4) -0.0041(3)
S1 0.0396(4) 0.0389(4) 0.0422(4) -0.0057(3) 0.0214(3) -0.0019(3)
Al1 0.0283(4) 0.0254(4) 0.0246(4) 0.0002(3) 0.0078(3) 0.0054(3)
O1 0.0379(10) 0.0269(9) 0.0322(10) -0.0018(7) 0.0126(8) 0.0033(7)
N1 0.0295(11) 0.0308(11) 0.0262(11) 0.0046(9) 0.0077(9) 0.0089(9)
C1 0.0493(17) 0.0395(16) 0.0361(16) -0.0065(13) 0.0092(13) 0.0163(13)
Li1 0.050(3) 0.054(3) 0.054(3) -0.013(2) 0.028(3) -0.009(2)
O2 0.0524(12) 0.0543(12) 0.0402(11) -0.0068(10) 0.0210(10) -0.0055(10)
C2 0.0326(14) 0.0297(14) 0.0297(14) -0.0028(11) 0.0103(12) 0.0065(11)
N2 0.0265(11) 0.0239(10) 0.0234(11) 0.0002(8) 0.0050(9) 0.0037(8)
O3 0.0537(13) 0.0410(11) 0.0693(15) -0.0083(10) 0.0300(12) 0.0071(10)
C3 0.0417(16) 0.0387(16) 0.0275(15) -0.0064(12) 0.0094(13) 0.0103(12)
C4 0.0299(14) 0.0397(15) 0.0252(13) -0.0003(11) 0.0072(11) 0.0029(11)
C5 0.0524(18) 0.0562(19) 0.0267(15) 0.0033(13) 0.0111(13) 0.0175(14)
C6 0.0411(16) 0.0364(15) 0.0255(14) 0.0070(11) 0.0089(12) 0.0111(12)
C7 0.0380(15) 0.0447(16) 0.0293(14) 0.0038(12) 0.0082(12) 0.0150(13)
C8 0.0465(18) 0.058(2) 0.0416(18) 0.0093(15) 0.0057(15) 0.0222(16)
C9 0.067(2) 0.0459(19) 0.057(2) 0.0177(16) 0.0123(18) 0.0253(17)
C10 0.058(2) 0.0452(18) 0.056(2) 0.0190(15) 0.0123(17) 0.0099(15)
C11 0.0460(17) 0.0399(16) 0.0403(17) 0.0129(13) 0.0109(14) 0.0087(13)
C12 0.0448(18) 0.0500(19) 0.064(2) 0.0265(17) 0.0124(16) 0.0017(15)
C13 0.059(2) 0.064(2) 0.086(3) 0.012(2) 0.035(2) 0.0065(17)
C14 0.062(2) 0.082(3) 0.063(2) 0.021(2) 0.0135(19) -0.0197(19)
C15 0.0299(15) 0.0562(18) 0.0373(16) 0.0026(14) 0.0048(13) 0.0109(13)
C16 0.0426(18) 0.085(3) 0.062(2) -0.0031(19) 0.0216(17) 0.0085(17)
C17 0.0495(19) 0.066(2) 0.052(2) -0.0020(17) 0.0022(16) 0.0045(16)
C18 0.0295(13) 0.0262(13) 0.0254(13) -0.0022(10) 0.0072(11) 0.0074(10)
C19 0.0320(13) 0.0244(12) 0.0263(13) -0.0013(10) 0.0061(11) 0.0066(10)
C20 0.0437(16) 0.0273(14) 0.0275(14) 0.0034(11) 0.0084(12) 0.0065(12)
C21 0.0386(16) 0.0383(15) 0.0288(14) 0.0000(12) -0.0002(12) 0.0048(12)
C22 0.0323(14) 0.0356(15) 0.0372(15) -0.0012(12) 0.0023(12) -0.0011(12)
C23 0.0337(14) 0.0289(13) 0.0307(14) -0.0003(11) 0.0085(12) 0.0058(11)
C24 0.0343(15) 0.0358(15) 0.0429(16) 0.0103(12) 0.0085(13) 0.0003(12)
C25 0.062(2) 0.0431(18) 0.065(2) 0.0051(16) 0.0237(18) -0.0095(15)
C26 0.091(3) 0.057(2) 0.062(2) 0.0032(17) 0.045(2) -0.0047(19)
C27 0.0393(15) 0.0285(14) 0.0332(15) 0.0029(11) 0.0062(12) -0.0011(11)
C28 0.0502(18) 0.0541(19) 0.0521(19) 0.0128(15) 0.0218(16) -0.0024(15)
C29 0.066(2) 0.0288(15) 0.0484(19) 0.0004(14) 0.0033(16) -0.0059(14)
C30 0.070(2) 0.0463(18) 0.0500(19) -0.0030(15) 0.0267(17) 0.0029(16)
C31 0.084(3) 0.063(2) 0.046(2) 0.0041(17) 0.0115(19) 0.0074(19)
C32 0.064(2) 0.071(2) 0.068(2) -0.0044(19) 0.0222(19) 0.0210(19)
C33 0.120(4) 0.050(2) 0.102(3) 0.006(2) 0.015(3) 0.013(2)

loop_
_atom_type_symbol
_atom_type_description
_atom_type_scat_dispersion_real
_atom_type_scat_dispersion_imag
_atom_type_scat_source
C C 0.0033 0.0016 'International Tables Vol C Tables 4.2.6.8 and 6.1.1.4'
H H 0.0000 0.0000 'International Tables Vol C Tables 4.2.6.8 and 6.1.1.4'
N N 0.0061 0.0033 'International Tables Vol C Tables 4.2.6.8 and 6.1.1.4'
O O 0.0106 0.0060 'International Tables Vol C Tables 4.2.6.8 and 6.1.1.4'
Al Al 0.0645 0.0514 'International Tables Vol C Tables 4.2.6.8 and 6.1.1.4'
P P 0.1023 0.0942 'International Tables Vol C Tables 4.2.6.8 and 6.1.1.4'
S S 0.1246 0.1234 'International Tables Vol C Tables 4.2.6.8 and 6.1.1.4'
Li Li -0.0003 0.0001 'International Tables Vol C Tables 4.2.6.8 and 6.1.1.4'

loop_
_geom_angle_atom_site_label_1
_geom_angle_atom_site_label_2
_geom_angle_atom_site_label_3
_geom_angle
_geom_angle_site_symmetry_1
_geom_angle_site_symmetry_3
O1 P1 O3 103.73(10) . .
O1 P1 O2 103.60(10) . .
O3 P1 O2 86.94(11) . .
O1 P1 Li1 89.71(12) . .
O3 P1 Li1 46.80(13) . .
O2 P1 Li1 46.72(13) . .
Al1 S1 Li1 161.89(13) . 7_655
Al1 S1 Li1 94.45(12) . .
Li1 S1 Li1 72.52(19) 7_655 .
O1 Al1 N2 105.78(9) . .
O1 Al1 N1 104.38(9) . .
N2 Al1 N1 96.41(9) . .
O1 Al1 S1 115.97(7) . .
N2 Al1 S1 114.35(7) . .
N1 Al1 S1 117.57(8) . .
P1 O1 Al1 140.02(11) . .
C4 N1 C6 118.6(2) . .
C4 N1 Al1 121.33(16) . .
C6 N1 Al1 120.00(15) . .
O2 Li1 O3 67.05(17) . .
O2 Li1 S1 136.4(2) . 7_655
O3 Li1 S1 121.7(2) . 7_655
O2 Li1 S1 107.6(2) . .
O3 Li1 S1 110.5(2) . .
S1 Li1 S1 107.48(19) 7_655 .
O2 Li1 P1 35.81(10) . .
O3 Li1 P1 35.78(10) . .
S1 Li1 P1 151.2(2) 7_655 .
S1 Li1 P1 99.71(16) . .
O2 Li1 Li1 149.4(4) . 7_655
O3 Li1 Li1 137.6(4) . 7_655
S1 Li1 Li1 54.99(16) 7_655 7_655
S1 Li1 Li1 52.50(16) . 7_655
P1 Li1 Li1 150.9(3) . 7_655
C30 O2 P1 117.17(18) . .
C30 O2 Li1 136.2(2) . .
P1 O2 Li1 97.47(18) . .
N2 C2 C3 123.1(2) . .
N2 C2 C1 120.1(2) . .
C3 C2 C1 116.8(2) . .
C2 N2 C18 119.35(19) . .
C2 N2 Al1 120.44(16) . .
C18 N2 Al1 120.15(15) . .
C32 O3 P1 119.3(2) . .
C32 O3 Li1 135.2(3) . .
P1 O3 Li1 97.42(18) . .
C2 C3 C4 127.6(2) . .
N1 C4 C3 122.6(2) . .
N1 C4 C5 121.0(2) . .
C3 C4 C5 116.4(2) . .
C11 C6 C7 121.9(2) . .
C11 C6 N1 118.6(2) . .
C7 C6 N1 119.4(2) . .
C8 C7 C6 117.3(3) . .
C8 C7 C15 119.1(2) . .
C6 C7 C15 123.5(2) . .
C9 C8 C7 121.9(3) . .
C8 C9 C10 119.8(3) . .
C9 C10 C11 121.0(3) . .
C10 C11 C6 118.0(3) . .
C10 C11 C12 118.4(3) . .
C6 C11 C12 123.6(2) . .
C11 C12 C14 112.2(3) . .
C11 C12 C13 110.9(3) . .
C14 C12 C13 109.6(3) . .
C7 C15 C17 112.3(2) . .
C7 C15 C16 111.5(2) . .
C17 C15 C16 109.7(2) . .
C23 C18 C19 121.0(2) . .
C23 C18 N2 118.1(2) . .
C19 C18 N2 120.9(2) . .
C20 C19 C18 117.7(2) . .
C20 C19 C27 118.3(2) . .
C18 C19 C27 124.0(2) . .
C21 C20 C19 122.0(2) . .
C20 C21 C22 119.8(2) . .
C21 C22 C23 120.8(2) . .
C22 C23 C18 118.8(2) . .
C22 C23 C24 118.8(2) . .
C18 C23 C24 122.4(2) . .
C26 C24 C25 110.4(2) . .
C26 C24 C23 111.2(2) . .
C25 C24 C23 112.7(2) . .
C19 C27 C28 111.7(2) . .
C19 C27 C29 110.9(2) . .
C28 C27 C29 109.1(2) . .
O2 C30 C31 109.4(2) . .
O3 C32 C33 113.1(3) . .

loop_
_geom_bond_atom_site_label_1
_geom_bond_atom_site_label_2
_geom_bond_distance
_geom_bond_site_symmetry_2
P1 O1 1.5596(17) .
P1 O3 1.649(2) .
P1 O2 1.650(2) .
P1 Li1 2.797(5) .
S1 Al1 2.1244(10) .
S1 Li1 2.343(5) 7_655
S1 Li1 2.419(5) .
Al1 O1 1.7639(18) .
Al1 N2 1.9031(19) .
Al1 N1 1.906(2) .
N1 C4 1.328(3) .
N1 C6 1.465(3) .
C1 C2 1.509(3) .
Li1 O2 2.054(5) .
Li1 O3 2.056(6) .
Li1 S1 2.343(5) 7_655
Li1 Li1 2.817(10) 7_655
O2 C30 1.438(4) .
C2 N2 1.337(3) .
C2 C3 1.388(4) .
N2 C18 1.457(3) .
O3 C32 1.440(4) .
C3 C4 1.402(4) .
C4 C5 1.505(3) .
C6 C11 1.398(4) .
C6 C7 1.402(4) .
C7 C8 1.394(4) .
C7 C15 1.512(4) .
C8 C9 1.372(4) .
C9 C10 1.381(4) .
C10 C11 1.398(4) .
C11 C12 1.518(4) .
C12 C14 1.518(5) .
C12 C13 1.529(4) .
C15 C17 1.532(4) .
C15 C16 1.534(4) .
C18 C23 1.403(3) .
C18 C19 1.405(3) .
C19 C20 1.394(3) .
C19 C27 1.511(3) .
C20 C21 1.371(4) .
C21 C22 1.381(4) .
C22 C23 1.392(4) .
C23 C24 1.526(4) .
C24 C26 1.518(4) .
C24 C25 1.524(4) .
C27 C28 1.523(4) .
C27 C29 1.530(4) .
C30 C31 1.495(4) .
C32 C33 1.454(5) .
